data_7018736
loop_
_publ_author_name
'Ling, Irene'
'Alias, Yatimah'
'Skelton, Brian W.'
'Raston, Colin L.'

_publ_section_title
;
 Inclusion controlled lanthanide-imidazolium functionalised carboxylate
 complexation.
;
_journal_issue 16
_journal_name_full 'Dalton transactions (Cambridge, England : 2003)'
_journal_page_first 4884
_journal_page_last 4889
_journal_paper_doi 10.1039/c2dt12410f
_journal_volume 41
_journal_year 2012
_chemical_formula_moiety
;
C136 H167 Gd5 N8 O101 S16, 4(C25 H22 O P), 11(H2 O)'
;
_chemical_formula_sum 'C236 H277 Gd5 N8 O116 P4 S16'
_chemical_formula_weight 6504.75
_chemical_name_systematic
;
?
;
_space_group_IT_number 2
_symmetry_cell_setting triclinic
_symmetry_space_group_name_Hall '-P 1'
_symmetry_space_group_name_H-M 'P -1'
_atom_sites_solution_hydrogens geom
_atom_sites_solution_primary direct
_atom_sites_solution_secondary difmap
_audit_creation_date 2011-05-18T09:44:08-00:00
_audit_creation_method 'WinGX routine CIF_UPDATE'
_cell_angle_alpha 75.672(2)
_cell_angle_beta 88.7520(10)
_cell_angle_gamma 89.7450(10)
_cell_formula_units_Z 1
_cell_length_a 13.5398(2)
_cell_length_b 20.0742(4)
_cell_length_c 25.4500(5)
_cell_measurement_reflns_used 40147
_cell_measurement_temperature 100(2)
_cell_measurement_theta_max 32.6384
_cell_measurement_theta_min 3.5158
_cell_volume 6700.6(2)
_computing_cell_refinement
;
CrysAlisPro, Oxford Diffraction Ltd.,
Version 1.171.33.52 (release 06-11-2009 CrysAlis171 .NET)
(compiled Nov 6 2009,16:24:50)
;
_computing_data_collection
;
CrysAlisPro, Oxford Diffraction Ltd.,
Version 1.171.33.52 (release 06-11-2009 CrysAlis171 .NET)
(compiled Nov 6 2009,16:24:50)
;
_computing_data_reduction
;
CrysAlisPro, Oxford Diffraction Ltd.,
Version 1.171.33.52 (release 06-11-2009 CrysAlis171 .NET)
(compiled Nov 6 2009,16:24:50)
;
_computing_molecular_graphics 'OrtepII (Johnson, C. K. (1976)'
_computing_publication_material 'WinGX Farrugia, L. J. (1999)'
_computing_structure_refinement 'SHELXL-97 (Sheldrick, 2008)'
_diffrn_ambient_temperature 100(2)
_diffrn_detector_area_resol_mean 10.4738
_diffrn_measured_fraction_theta_full 0.998
_diffrn_measured_fraction_theta_max 0.998
_diffrn_measurement_device_type 'Oxford Diffraction Gemini Diffractometer'
_diffrn_measurement_method '\w scans'
_diffrn_orient_matrix_UB_11 -0.0013319914
_diffrn_orient_matrix_UB_12 -0.0033546984
_diffrn_orient_matrix_UB_13 0.0283894472
_diffrn_orient_matrix_UB_21 -0.0161811947
_diffrn_orient_matrix_UB_22 -0.0345245137
_diffrn_orient_matrix_UB_23 0.0042631584
_diffrn_orient_matrix_UB_31 0.0498458213
_diffrn_orient_matrix_UB_32 -0.0112730073
_diffrn_orient_matrix_UB_33 0.0015304559
_diffrn_radiation_monochromator graphite
_diffrn_radiation_type MoK\a
_diffrn_radiation_wavelength 0.71073
_diffrn_reflns_av_R_equivalents 0.026
_diffrn_reflns_av_unetI/netI 0.0392
_diffrn_reflns_limit_h_max 19
_diffrn_reflns_limit_h_min -19
_diffrn_reflns_limit_k_max 28
_diffrn_reflns_limit_k_min -27
_diffrn_reflns_limit_l_max 35
_diffrn_reflns_limit_l_min -35
_diffrn_reflns_number 93408
_diffrn_reflns_theta_full 30
_diffrn_reflns_theta_max 30
_diffrn_reflns_theta_min 3.52
_exptl_absorpt_coefficient_mu 1.47
_exptl_absorpt_correction_T_max 0.797
_exptl_absorpt_correction_T_min 0.602
_exptl_absorpt_correction_type analytical
_exptl_absorpt_process_details
;
CrysAlisPro, Oxford Diffraction Ltd.,
Version 1.171.33.52 (release 06-11-2009 CrysAlis171 .NET)
(compiled Nov 6 2009,16:24:50)
Analytical numeric absorption correction using a multifaceted crystal
model based on expressions derived by R.C. Clark & J.S.
(Clark, R. C. & Reid, J. S. (1995). Acta Cryst. A51, 887-897)
;
_exptl_crystal_colour colourless
_exptl_crystal_density_diffrn 1.612
_exptl_crystal_density_method 'not measured'
_exptl_crystal_description prism
_exptl_crystal_F_000 3313
_exptl_crystal_size_max 0.73
_exptl_crystal_size_mid 0.47
_exptl_crystal_size_min 0.22
_refine_diff_density_max 8.538
_refine_diff_density_min -6.298
_refine_diff_density_rms 0.2
_refine_ls_extinction_method none
_refine_ls_goodness_of_fit_ref 1.098
_refine_ls_hydrogen_treatment constr
_refine_ls_matrix_type full
_refine_ls_number_parameters 1801
_refine_ls_number_reflns 38979
_refine_ls_number_restraints 54
_refine_ls_restrained_S_all 1.1
_refine_ls_R_factor_all 0.1178
_refine_ls_R_factor_gt 0.0937
_refine_ls_shift/su_max 0.001
_refine_ls_shift/su_mean 0
_refine_ls_structure_factor_coef Fsqd
_refine_ls_weighting_details 'calc w=1/[\s^2^(Fo^2^)+(0.1563P)^2^+31.8882P] where P=(Fo^2^+2Fc^2^)/3'
_refine_ls_weighting_scheme calc
_refine_ls_wR_factor_gt 0.2674
_refine_ls_wR_factor_ref 0.2841
_reflns_number_gt 28362
_reflns_number_total 38979
_reflns_threshold_expression I>2\s(I)
_cod_data_source_file c2dt12410f.txt
_cod_data_source_block 100907i
_cod_original_sg_symbol_Hall '-p 1'
_cod_database_code 7018736

loop_
_symmetry_equiv_pos_as_xyz
'x, y, z'
'-x, -y, -z'

loop_
_atom_site_label
_atom_site_type_symbol
_atom_site_fract_x
_atom_site_fract_y
_atom_site_fract_z
_atom_site_U_iso_or_equiv
_atom_site_adp_type
_atom_site_occupancy
_atom_site_symmetry_multiplicity
_atom_site_calc_flag
_atom_site_refinement_flags
Gd1 Gd 0.43521(3) 0.32049(2) 0.662096(14) 0.04412(11) Uani 1 1 d .
Gd2 Gd 0.33662(2) 0.122502(17) 0.880296(13) 0.03520(9) Uani 1 1 d .
Gd3 Gd 0.94151(6) 0.48368(4) 0.48851(3) 0.04370(17) Uani 0.5 1 d P
O11 O -0.0115(3) 0.4993(2) 0.93686(17) 0.0302(8) Uani 1 1 d .
C11 C -0.0184(4) 0.4793(3) 0.8901(2) 0.0258(10) Uani 1 1 d .
C12 C 0.0593(4) 0.4934(3) 0.8512(2) 0.0276(11) Uani 1 1 d .
C13 C 0.0478(5) 0.4741(3) 0.8029(2) 0.0305(12) Uani 1 1 d .
H13 H 0.099 0.4838 0.7759 0.037 Uiso 1 1 calc R
C14 C -0.0376(5) 0.4408(3) 0.7934(3) 0.0330(13) Uani 1 1 d .
S1 S -0.05608(17) 0.42116(10) 0.73063(7) 0.0463(4) Uani 1 1 d .
O12 O 0.0322(6) 0.4394(5) 0.6989(3) 0.080(2) Uani 1 1 d .
O13 O -0.0802(6) 0.3498(3) 0.7408(3) 0.069(2) Uani 1 1 d .
O14 O -0.1429(5) 0.4623(4) 0.7070(2) 0.0595(16) Uani 1 1 d .
C15 C -0.1124(5) 0.4260(3) 0.8326(2) 0.0308(12) Uani 1 1 d .
H15 H -0.1697 0.4024 0.826 0.037 Uiso 1 1 calc R
C16 C -0.1051(4) 0.4450(3) 0.8814(2) 0.0256(10) Uani 1 1 d .
C1 C -0.1892(4) 0.4320(3) 0.9225(2) 0.0289(11) Uani 1 1 d .
H1A H -0.2522 0.4364 0.9029 0.035 Uiso 1 1 calc R
H1B H -0.1882 0.4682 0.9428 0.035 Uiso 1 1 calc R
C21 C 0.2346(4) 0.4497(3) 0.9420(2) 0.0270(10) Uani 1 1 d .
O21 O 0.1626(3) 0.4647(2) 0.97517(17) 0.0324(9) Uani 1 1 d .
C22 C 0.3082(4) 0.4017(3) 0.9650(2) 0.0267(10) Uani 1 1 d .
C23 C 0.3847(4) 0.3893(3) 0.9317(2) 0.0294(11) Uani 1 1 d .
H23 H 0.4348 0.3571 0.9462 0.035 Uiso 1 1 calc R
C24 C 0.3886(4) 0.4235(3) 0.8770(2) 0.0272(10) Uani 1 1 d .
S2 S 0.49079(12) 0.40580(9) 0.83737(6) 0.0331(3) Uani 1 1 d .
O22 O 0.5792(4) 0.4116(3) 0.8668(2) 0.0473(13) Uani 1 1 d .
O23 O 0.4726(4) 0.3358(3) 0.8313(2) 0.0460(12) Uani 1 1 d .
O24 O 0.4860(4) 0.4561(3) 0.78494(19) 0.0398(10) Uani 1 1 d .
C25 C 0.3146(4) 0.4689(3) 0.8542(2) 0.0288(11) Uani 1 1 d .
H25 H 0.3178 0.4908 0.8166 0.035 Uiso 1 1 calc R
C26 C 0.2360(5) 0.4826(3) 0.8859(2) 0.0286(11) Uani 1 1 d .
C2 C 0.1534(5) 0.5306(3) 0.8609(2) 0.0300(11) Uani 1 1 d .
H2A H 0.1773 0.5601 0.8259 0.036 Uiso 1 1 calc R
H2B H 0.1367 0.5609 0.8852 0.036 Uiso 1 1 calc R
C31 C 0.1314(4) 0.3136(3) 1.0583(2) 0.0261(10) Uani 1 1 d .
O31 O 0.1151(3) 0.3719(3) 1.0765(2) 0.0390(10) Uani 1 1 d .
C32 C 0.0593(4) 0.2628(3) 1.0653(2) 0.0271(11) Uani 1 1 d .
C33 C 0.0806(4) 0.2032(3) 1.0493(2) 0.0273(11) Uani 1 1 d .
H33 H 0.0319 0.1682 1.0533 0.033 Uiso 1 1 calc R
C34 C 0.1735(5) 0.1944(3) 1.0272(2) 0.0283(11) Uani 1 1 d .
S3 S 0.19480(14) 0.11593(8) 1.00931(6) 0.0365(3) Uani 1 1 d .
O32 O 0.2205(5) 0.0658(3) 1.0587(2) 0.0545(15) Uani 1 1 d .
O33 O 0.1030(4) 0.0985(3) 0.9860(2) 0.0490(13) Uani 1 1 d .
O34 O 0.2762(4) 0.1288(2) 0.96915(19) 0.0388(10) Uani 1 1 d .
C35 C 0.2445(4) 0.2449(3) 1.0200(2) 0.0300(12) Uani 1 1 d .
H35 H 0.3073 0.2381 1.0048 0.036 Uiso 1 1 calc R
C36 C 0.2248(4) 0.3061(3) 1.0350(2) 0.0254(10) Uani 1 1 d .
C3 C 0.3010(4) 0.3632(3) 1.0246(2) 0.0291(11) Uani 1 1 d .
H3A H 0.3664 0.3434 1.0364 0.035 Uiso 1 1 calc R
H3B H 0.2833 0.3961 1.0466 0.035 Uiso 1 1 calc R
C41 C -0.1211(4) 0.3483(3) 1.0057(2) 0.0239(10) Uani 1 1 d .
O41 O -0.0553(3) 0.3951(2) 1.01388(17) 0.0291(8) Uani 1 1 d .
C42 C -0.1870(4) 0.3623(3) 0.9628(2) 0.0249(10) Uani 1 1 d .
C43 C -0.2539(4) 0.3105(3) 0.9594(2) 0.0260(10) Uani 1 1 d .
H43 H -0.2992 0.3186 0.9305 0.031 Uiso 1 1 calc R
C44 C -0.2552(4) 0.2474(3) 0.9978(2) 0.0270(10) Uani 1 1 d .
S4 S -0.34149(12) 0.18322(9) 0.99239(6) 0.0334(3) Uani 1 1 d .
O42 O -0.4371(4) 0.2177(3) 0.9846(2) 0.0449(12) Uani 1 1 d .
O43 O -0.3090(5) 0.1584(4) 0.9457(2) 0.0619(18) Uani 1 1 d .
O44 O -0.3378(4) 0.1299(3) 1.0425(2) 0.0390(10) Uani 1 1 d .
C45 C -0.1880(4) 0.2335(3) 1.0396(2) 0.0272(10) Uani 1 1 d .
H45 H -0.1882 0.1901 1.0652 0.033 Uiso 1 1 calc R
C46 C -0.1201(4) 0.2841(3) 1.0438(2) 0.0244(10) Uani 1 1 d .
C4 C -0.0446(4) 0.2711(3) 1.0884(2) 0.0279(11) Uani 1 1 d .
H4A H -0.0627 0.2289 1.1163 0.034 Uiso 1 1 calc R
H4B H -0.0448 0.3101 1.1058 0.034 Uiso 1 1 calc R
C51 C 0.7912(5) 0.1635(4) 0.4484(2) 0.0396(15) Uani 1 1 d .
O51 O 0.8055(4) 0.0995(3) 0.4411(2) 0.0501(13) Uani 1 1 d .
C52 C 0.7010(5) 0.1803(4) 0.4705(2) 0.0398(15) Uani 1 1 d .
C53 C 0.6872(5) 0.2461(4) 0.4756(3) 0.0391(15) Uani 1 1 d .
H53 H 0.6268 0.2581 0.4906 0.047 Uiso 1 1 calc R
C54 C 0.7607(5) 0.2953(4) 0.4591(3) 0.0385(14) Uani 1 1 d .
S5 S 0.73939(14) 0.37735(11) 0.46843(9) 0.0491(4) Uani 1 1 d .
O52 O 0.7422(9) 0.4234(4) 0.4162(4) 0.107(3) Uani 1 1 d .
O53 O 0.6450(5) 0.3761(4) 0.4955(4) 0.086(3) Uani 1 1 d .
O54 O 0.8229(5) 0.3943(4) 0.4955(3) 0.0669(19) Uani 1 1 d .
C55 C 0.8492(5) 0.2799(4) 0.4371(3) 0.0389(14) Uani 1 1 d .
H55 H 0.8981 0.3145 0.4257 0.047 Uiso 1 1 calc R
C56 C 0.8670(5) 0.2134(4) 0.4317(2) 0.0374(14) Uani 1 1 d .
C5 C 0.9641(6) 0.1954(4) 0.4093(2) 0.0435(16) Uani 1 1 d .
H5A H 0.9833 0.2322 0.377 0.052 Uiso 1 1 calc R
H5B H 0.9566 0.1522 0.3975 0.052 Uiso 1 1 calc R
C61 C 0.6959(5) 0.0644(4) 0.5799(2) 0.0339(13) Uani 1 1 d .
O61 O 0.7637(4) 0.0403(3) 0.54946(19) 0.0387(10) Uani 1 1 d .
C62 C 0.6997(5) 0.0470(3) 0.6366(2) 0.0318(12) Uani 1 1 d .
C63 C 0.6243(5) 0.0691(4) 0.6656(3) 0.0377(14) Uani 1 1 d .
H63 H 0.6259 0.0578 0.7041 0.045 Uiso 1 1 calc R
C64 C 0.5459(5) 0.1076(4) 0.6391(3) 0.0377(14) Uani 1 1 d .
S6 S 0.45057(13) 0.13488(11) 0.67627(8) 0.0439(4) Uani 1 1 d .
O62 O 0.4480(4) 0.0875(4) 0.7296(2) 0.0584(16) Uani 1 1 d .
O63 O 0.4803(4) 0.2033(3) 0.6793(3) 0.0529(14) Uani 1 1 d .
O64 O 0.3588(4) 0.1351(4) 0.6469(3) 0.0595(16) Uani 1 1 d .
C65 C 0.5450(5) 0.1272(4) 0.5824(3) 0.0394(14) Uani 1 1 d .
H65 H 0.4934 0.1555 0.5644 0.047 Uiso 1 1 calc R
C66 C 0.6194(5) 0.1054(4) 0.5526(3) 0.0361(13) Uani 1 1 d .
C6 C 0.6213(5) 0.1264(4) 0.4913(3) 0.0425(16) Uani 1 1 d .
H6A H 0.5561 0.1453 0.4783 0.051 Uiso 1 1 calc R
H6B H 0.6345 0.0856 0.4769 0.051 Uiso 1 1 calc R
C71 C 0.9546(5) 0.0301(3) 0.6248(2) 0.0309(12) Uani 1 1 d .
O71 O 0.9308(4) -0.0024(3) 0.5865(2) 0.0489(13) Uani 1 1 d .
C72 C 1.0487(5) 0.0582(3) 0.6255(3) 0.0365(14) Uani 1 1 d .
C73 C 1.0716(5) 0.0909(3) 0.6667(3) 0.0361(13) Uani 1 1 d .
H73 H 1.1354 0.11 0.6677 0.043 Uiso 1 1 calc R
C74 C 1.0006(5) 0.0951(3) 0.7057(3) 0.0352(13) Uani 1 1 d .
S7 S 1.02770(15) 0.13495(11) 0.75827(8) 0.0476(4) Uani 1 1 d .
O72 O 1.1201(6) 0.1723(4) 0.7442(3) 0.074(2) Uani 1 1 d .
O73 O 0.9475(6) 0.1832(4) 0.7599(3) 0.075(2) Uani 1 1 d .
O74 O 1.0301(8) 0.0822(5) 0.8076(3) 0.091(3) Uani 1 1 d .
C75 C 0.9070(5) 0.0675(3) 0.7046(2) 0.0332(12) Uani 1 1 d .
H75 H 0.8592 0.0708 0.7317 0.04 Uiso 1 1 calc R
C76 C 0.8826(5) 0.0353(3) 0.6643(2) 0.0294(11) Uani 1 1 d .
C7 C 0.7814(5) 0.0024(3) 0.6654(2) 0.0340(13) Uani 1 1 d .
H7A H 0.7885 -0.0376 0.6494 0.041 Uiso 1 1 calc R
H7B H 0.7604 -0.0154 0.7038 0.041 Uiso 1 1 calc R
C81 C 1.0495(5) 0.1257(4) 0.4937(2) 0.0381(14) Uani 1 1 d .
O81 O 0.9828(4) 0.0768(3) 0.4960(2) 0.0452(12) Uani 1 1 d .
C82 C 1.0458(5) 0.1861(4) 0.4509(2) 0.0368(14) Uani 1 1 d .
C83 C 1.1149(5) 0.2367(4) 0.4480(2) 0.0360(13) Uani 1 1 d .
H83 H 1.1132 0.2769 0.419 0.043 Uiso 1 1 calc R
C84 C 1.1868(5) 0.2301(4) 0.4865(3) 0.0359(13) Uani 1 1 d .
S8 S 1.27495(12) 0.29571(10) 0.48316(7) 0.0387(4) Uani 1 1 d .
O82 O 1.2775(4) 0.3360(3) 0.4277(2) 0.0506(14) Uani 1 1 d .
O83 O 1.2388(4) 0.3352(3) 0.5215(2) 0.0508(13) Uani 1 1 d .
O84 O 1.3689(4) 0.2612(3) 0.5006(2) 0.0437(11) Uani 1 1 d .
C85 C 1.1896(5) 0.1705(4) 0.5296(3) 0.0360(13) Uani 1 1 d .
H85 H 1.2393 0.1659 0.5561 0.043 Uiso 1 1 calc R
C86 C 1.1221(5) 0.1196(4) 0.5337(3) 0.0338(12) Uani 1 1 d .
C8 C 1.1263(5) 0.0565(4) 0.5818(3) 0.0389(14) Uani 1 1 d .
H8A H 1.1166 0.0146 0.5686 0.047 Uiso 1 1 calc R
H8B H 1.1926 0.0537 0.5978 0.047 Uiso 1 1 calc R
N91 N 0.0164(4) 0.2617(3) 0.8777(2) 0.0366(12) Uani 1 1 d .
C92 C 0.0564(5) 0.2716(3) 0.8286(3) 0.0347(13) Uani 1 1 d .
H92 H 0.0292 0.2569 0.7992 0.042 Uiso 1 1 calc R
N93 N 0.1409(4) 0.3056(3) 0.8269(2) 0.0299(10) Uani 1 1 d .
C94 C 0.1557(6) 0.3163(3) 0.8775(3) 0.0387(14) Uani 1 1 d .
H94 H 0.2108 0.3386 0.8882 0.046 Uiso 1 1 calc R
C95 C 0.0778(6) 0.2895(3) 0.9089(3) 0.0374(14) Uani 1 1 d .
H95 H 0.0671 0.2897 0.9459 0.045 Uiso 1 1 calc R
C96 C -0.0762(7) 0.2241(6) 0.8961(5) 0.067(3) Uani 1 1 d .
H96A H -0.0936 0.197 0.8705 0.1 Uiso 1 1 calc R
H96B H -0.1292 0.257 0.8978 0.1 Uiso 1 1 calc R
H96C H -0.0674 0.1934 0.9321 0.1 Uiso 1 1 calc R
C97 C 0.2072(6) 0.3242(4) 0.7805(3) 0.0415(15) Uani 1 1 d .
H97A H 0.2394 0.3684 0.7804 0.05 Uiso 1 1 calc R
H97B H 0.1682 0.3314 0.7471 0.05 Uiso 1 1 calc R
C98 C 0.2865(5) 0.2709(3) 0.7794(3) 0.0353(13) Uani 1 1 d .
O91 O 0.3013(3) 0.2267(2) 0.82267(19) 0.0352(9) Uani 1 1 d .
O92 O 0.3310(5) 0.2767(3) 0.7356(2) 0.0518(14) Uani 1 1 d .
N101 N 1.1692(6) 0.7580(4) 0.3797(3) 0.0533(17) Uani 1 1 d .
C102 C 1.1079(6) 0.7273(5) 0.3540(3) 0.0486(18) Uani 1 1 d .
H102 H 1.1235 0.7086 0.324 0.058 Uiso 1 1 calc R
N103 N 1.0201(5) 0.7272(5) 0.3780(3) 0.0559(18) Uani 1 1 d .
C104 C 1.0269(8) 0.7569(6) 0.4207(4) 0.063(3) Uani 1 1 d .
H104 H 0.9755 0.7612 0.4457 0.076 Uiso 1 1 calc R
C105 C 1.1193(10) 0.7784(5) 0.4204(3) 0.066(3) Uani 1 1 d .
H105 H 1.1459 0.8034 0.444 0.08 Uiso 1 1 calc R
C106 C 1.2752(9) 0.7633(9) 0.3679(7) 0.104(5) Uani 1 1 d .
H10A H 1.3053 0.7177 0.3791 0.155 Uiso 1 1 calc R
H10B H 1.305 0.794 0.3878 0.155 Uiso 1 1 calc R
H10C H 1.2866 0.782 0.3289 0.155 Uiso 1 1 calc R
C107 C 0.9322(12) 0.6877(9) 0.3651(7) 0.103(3) Uani 1 1 d U
H10D H 0.9359 0.6847 0.3268 0.123 Uiso 1 1 calc R
H10E H 0.8696 0.7106 0.3712 0.123 Uiso 1 1 calc R
C108 C 0.9383(14) 0.6100(9) 0.4067(7) 0.110(2) Uani 1 1 d U
O101 O 0.8568(8) 0.5723(6) 0.4102(5) 0.109(3) Uani 1 1 d U
O102 O 1.0453(10) 0.5793(6) 0.4243(5) 0.124(3) Uani 1 1 d U
P1 P -0.28418(10) 0.80473(7) 0.75488(5) 0.0226(3) Uani 1 1 d .
C111 C -0.3344(4) 0.8411(3) 0.6896(2) 0.0234(10) Uani 1 1 d .
C112 C -0.4158(4) 0.8861(3) 0.6840(2) 0.0231(10) Uani 1 1 d .
H112 H -0.4487 0.8938 0.7153 0.028 Uiso 1 1 calc R
C113 C -0.4478(4) 0.9190(3) 0.6329(2) 0.0244(10) Uani 1 1 d .
H113 H -0.5043 0.9478 0.6294 0.029 Uiso 1 1 calc R
C114 C -0.3984(4) 0.9104(3) 0.5868(2) 0.0248(10) Uani 1 1 d .
C115 C -0.3195(4) 0.8635(3) 0.5917(2) 0.0267(10) Uani 1 1 d .
H115 H -0.2874 0.8557 0.5602 0.032 Uiso 1 1 calc R
C116 C -0.2887(4) 0.8287(3) 0.6428(2) 0.0275(11) Uani 1 1 d .
H116 H -0.2365 0.7962 0.6461 0.033 Uiso 1 1 calc R
O117 O -0.4306(3) 0.9473(2) 0.53864(17) 0.0318(9) Uani 1 1 d .
C117 C -0.3771(5) 0.9408(4) 0.4909(2) 0.0358(13) Uani 1 1 d .
H11A H -0.3078 0.9534 0.4933 0.054 Uiso 1 1 calc R
H11B H -0.4061 0.9714 0.4588 0.054 Uiso 1 1 calc R
H11C H -0.3809 0.8932 0.4879 0.054 Uiso 1 1 calc R
C121 C -0.2801(4) 0.7132(3) 0.7657(2) 0.0235(10) Uani 1 1 d .
C122 C -0.3236(4) 0.6798(3) 0.7303(2) 0.0293(11) Uani 1 1 d .
H122 H -0.3552 0.7057 0.6988 0.035 Uiso 1 1 calc R
C123 C -0.3207(4) 0.6082(3) 0.7410(3) 0.0323(12) Uani 1 1 d .
H123 H -0.3497 0.5856 0.7165 0.039 Uiso 1 1 calc R
C124 C -0.2756(4) 0.5699(3) 0.7873(3) 0.0308(12) Uani 1 1 d .
H124 H -0.2747 0.5211 0.7946 0.037 Uiso 1 1 calc R
C125 C -0.2317(4) 0.6030(3) 0.8232(2) 0.0287(11) Uani 1 1 d .
H125 H -0.2008 0.5768 0.8548 0.034 Uiso 1 1 calc R
C126 C -0.2335(4) 0.6748(3) 0.8123(2) 0.0266(10) Uani 1 1 d .
H126 H -0.2033 0.6976 0.8363 0.032 Uiso 1 1 calc R
C131 C -0.1622(4) 0.8381(3) 0.7590(2) 0.0254(10) Uani 1 1 d .
C132 C -0.0962(4) 0.8528(4) 0.7136(3) 0.0352(13) Uani 1 1 d .
H132 H -0.1157 0.8442 0.6803 0.042 Uiso 1 1 calc R
C133 C -0.0036(4) 0.8797(4) 0.7175(3) 0.0349(13) Uani 1 1 d .
H133 H 0.0404 0.8891 0.6869 0.042 Uiso 1 1 calc R
C134 C 0.0253(4) 0.8931(3) 0.7658(3) 0.0319(12) Uani 1 1 d .
H134 H 0.089 0.9115 0.7683 0.038 Uiso 1 1 calc R
C135 C -0.0386(5) 0.8797(4) 0.8104(3) 0.0368(14) Uani 1 1 d .
H135 H -0.0192 0.8895 0.8433 0.044 Uiso 1 1 calc R
C136 C -0.1315(4) 0.8518(3) 0.8067(2) 0.0319(12) Uani 1 1 d .
H136 H -0.1745 0.8419 0.8377 0.038 Uiso 1 1 calc R
C141 C -0.3576(4) 0.8277(3) 0.8070(2) 0.0280(11) Uani 1 1 d .
C142 C -0.3599(6) 0.8965(4) 0.8087(3) 0.0394(15) Uani 1 1 d .
H142 H -0.3255 0.93 0.7816 0.047 Uiso 1 1 calc R
C143 C -0.4129(7) 0.9165(4) 0.8503(3) 0.0506(19) Uani 1 1 d .
H143 H -0.4136 0.9634 0.8517 0.061 Uiso 1 1 calc R
C144 C -0.4640(6) 0.8679(4) 0.8890(3) 0.0474(18) Uani 1 1 d .
H144 H -0.5001 0.8813 0.9171 0.057 Uiso 1 1 calc R
C145 C -0.4627(5) 0.7981(4) 0.8869(3) 0.0406(15) Uani 1 1 d .
H145 H -0.4985 0.7647 0.9134 0.049 Uiso 1 1 calc R
C146 C -0.4092(4) 0.7783(3) 0.8460(2) 0.0294(11) Uani 1 1 d .
H146 H -0.4077 0.7314 0.8447 0.035 Uiso 1 1 calc R
P2 P 0.31533(9) 0.71455(7) 0.74432(5) 0.0209(2) Uani 1 1 d .
C211 C 0.3611(4) 0.6731(3) 0.8098(2) 0.0215(9) Uani 1 1 d .
C212 C 0.4491(4) 0.6346(3) 0.8146(2) 0.0241(10) Uani 1 1 d .
H212 H 0.4855 0.6318 0.7829 0.029 Uiso 1 1 calc R
C213 C 0.4829(4) 0.6009(3) 0.8651(2) 0.0250(10) Uani 1 1 d .
H213 H 0.5419 0.5746 0.8681 0.03 Uiso 1 1 calc R
C214 C 0.4296(4) 0.6057(3) 0.9117(2) 0.0233(10) Uani 1 1 d .
C215 C 0.3426(4) 0.6434(3) 0.9078(2) 0.0271(11) Uani 1 1 d .
H215 H 0.3064 0.6462 0.9396 0.033 Uiso 1 1 calc R
C216 C 0.3093(4) 0.6771(3) 0.8570(2) 0.0275(11) Uani 1 1 d .
H216 H 0.2502 0.7032 0.8542 0.033 Uiso 1 1 calc R
O217 O 0.4677(3) 0.5701(2) 0.95881(16) 0.0297(8) Uani 1 1 d .
C217 C 0.4086(5) 0.5666(4) 1.0069(2) 0.0346(13) Uani 1 1 d .
H21A H 0.4065 0.6119 1.0148 0.052 Uiso 1 1 calc R
H21B H 0.4375 0.5332 1.0374 0.052 Uiso 1 1 calc R
H21C H 0.3414 0.5522 1.0012 0.052 Uiso 1 1 calc R
C221 C 0.3153(4) 0.8063(3) 0.7343(2) 0.0243(10) Uani 1 1 d .
C222 C 0.3556(4) 0.8384(3) 0.7713(3) 0.0304(11) Uani 1 1 d .
H222 H 0.3858 0.8119 0.803 0.036 Uiso 1 1 calc R
C223 C 0.3516(5) 0.9105(4) 0.7613(3) 0.0414(15) Uani 1 1 d .
H223 H 0.3778 0.933 0.7867 0.05 Uiso 1 1 calc R
C224 C 0.3093(5) 0.9482(3) 0.7146(4) 0.0429(16) Uani 1 1 d .
H224 H 0.307 0.9969 0.7078 0.051 Uiso 1 1 calc R
C225 C 0.2709(5) 0.9170(3) 0.6779(3) 0.0399(15) Uani 1 1 d .
H225 H 0.2434 0.9441 0.6456 0.048 Uiso 1 1 calc R
C226 C 0.2715(4) 0.8459(3) 0.6873(3) 0.0306(11) Uani 1 1 d .
H226 H 0.2425 0.8242 0.6621 0.037 Uiso 1 1 calc R
C231 C 0.1892(4) 0.6900(3) 0.7381(2) 0.0220(9) Uani 1 1 d .
C232 C 0.1167(4) 0.7145(3) 0.7687(2) 0.0296(11) Uani 1 1 d .
H232 H 0.1339 0.745 0.7902 0.036 Uiso 1 1 calc R
C233 C 0.0180(4) 0.6935(4) 0.7672(3) 0.0358(13) Uani 1 1 d .
H233 H -0.0311 0.7087 0.7887 0.043 Uiso 1 1 calc R
C234 C -0.0079(4) 0.6508(4) 0.7346(3) 0.0342(13) Uani 1 1 d .
H234 H -0.0744 0.636 0.7342 0.041 Uiso 1 1 calc R
C235 C 0.0637(4) 0.6296(3) 0.7023(2) 0.0313(12) Uani 1 1 d .
H235 H 0.0455 0.6022 0.6785 0.038 Uiso 1 1 calc R
C236 C 0.1630(4) 0.6484(3) 0.7046(2) 0.0288(11) Uani 1 1 d .
H236 H 0.212 0.6327 0.6832 0.035 Uiso 1 1 calc R
C241 C 0.3903(4) 0.6889(3) 0.6937(2) 0.0226(9) Uani 1 1 d .
C242 C 0.4398(4) 0.7382(3) 0.6531(2) 0.0239(10) Uani 1 1 d .
H242 H 0.4336 0.7858 0.6517 0.029 Uiso 1 1 calc R
C243 C 0.4982(4) 0.7164(3) 0.6150(2) 0.0284(11) Uani 1 1 d .
H243 H 0.5333 0.7493 0.5878 0.034 Uiso 1 1 calc R
C244 C 0.5057(4) 0.6468(4) 0.6162(3) 0.0335(12) Uani 1 1 d .
H244 H 0.5439 0.6326 0.5892 0.04 Uiso 1 1 calc R
C245 C 0.4572(4) 0.5978(3) 0.6570(3) 0.0325(12) Uani 1 1 d .
H245 H 0.4631 0.5502 0.6582 0.039 Uiso 1 1 calc R
C246 C 0.4002(4) 0.6193(3) 0.6960(2) 0.0289(11) Uani 1 1 d .
H246 H 0.3679 0.5862 0.7242 0.035 Uiso 1 1 calc R
O1 O 0.6329(4) 0.0200(3) 0.9568(2) 0.0503(13) Uani 1 1 d .
O2 O 0.7654(6) 0.5094(3) 0.3133(3) 0.0665(18) Uani 1 1 d .
O3 O 0.1811(11) 0.9566(6) 0.1543(6) 0.072(4) Uani 0.5 1 d P
O4 O 0.5311(6) 0.4939(5) 0.4507(4) 0.038(2) Uani 0.5 1 d P
O5 O 0.1292(10) 0.9579(6) 0.8625(5) 0.054(3) Uani 0.5 1 d P
O6 O 0.6465(6) 0.4603(5) 0.7059(4) 0.0348(19) Uani 0.5 1 d P
O7 O 0.7317(8) 0.2704(6) 0.7545(4) 0.050(3) Uani 0.5 1 d P
O8 O 0.6784(7) 0.1518(5) 0.8392(3) 0.0338(19) Uani 0.5 1 d P
O9 O 0.8774(7) 0.5927(4) 0.6305(5) 0.047(3) Uani 0.5 1 d P
O111 O 0.3010(4) 0.2698(4) 0.6263(2) 0.0577(16) Uani 1 1 d .
O112 O 0.3442(5) 0.4091(4) 0.6002(3) 0.0640(18) Uani 1 1 d .
O113 O 0.4055(5) 0.4180(3) 0.7000(3) 0.0600(16) Uani 1 1 d .
O114 O 0.5394(5) 0.3026(4) 0.7391(3) 0.0613(17) Uani 1 1 d .
O115 O 0.4924(4) 0.3075(4) 0.5718(2) 0.0614(17) Uani 1 1 d .
O116 O 0.5907(13) 0.3703(11) 0.6377(8) 0.081(4) Uani 0.5 1 d PU
O118 O 0.5674(13) 0.4078(11) 0.6294(8) 0.081(4) Uani 0.5 1 d PU
O211 O 0.2932(9) 0.0024(4) 0.8999(4) 0.110(4) Uani 1 1 d .
O212 O 0.4438(5) 0.0563(4) 0.9448(3) 0.0630(17) Uani 1 1 d .
O213 O 0.4321(4) 0.2105(3) 0.9041(2) 0.0510(14) Uani 1 1 d .
O214 O 0.1591(4) 0.1219(3) 0.87895(19) 0.0403(11) Uani 1 1 d .
O215 O 0.2853(4) 0.0960(3) 0.7949(2) 0.0522(14) Uani 1 1 d .
O216 O 0.4828(4) 0.1157(4) 0.8283(3) 0.0653(19) Uani 1 1 d .
O311 O 0.9760(9) 0.4567(6) 0.4028(5) 0.053(3) Uani 0.5 1 d P
O312 O 1.0177(17) 0.3629(9) 0.5032(9) 0.105(6) Uani 0.5 1 d P
O313 O 0.7926(10) 0.5304(7) 0.5175(5) 0.057(3) Uani 0.5 1 d P
O314 O 0.9934(13) 0.5614(12) 0.5394(8) 0.104(7) Uani 0.5 1 d P
O315 O 1.114(2) 0.4633(16) 0.5003(11) 0.164(14) Uani 0.5 1 d P

loop_
_atom_site_aniso_label
_atom_site_aniso_U_11
_atom_site_aniso_U_22
_atom_site_aniso_U_33
_atom_site_aniso_U_23
_atom_site_aniso_U_13
_atom_site_aniso_U_12
Gd1 0.04141(19) 0.0611(2) 0.03047(17) -0.01239(15) 0.00177(13) -0.01340(16)
Gd2 0.04160(18) 0.03190(16) 0.03024(16) -0.00474(11) 0.00386(12) 0.00952(12)
Gd3 0.0535(4) 0.0333(3) 0.0452(4) -0.0112(3) -0.0016(3) -0.0127(3)
O11 0.033(2) 0.029(2) 0.031(2) -0.0126(17) -0.0055(16) -0.0019(16)
C11 0.034(3) 0.018(2) 0.027(3) -0.0078(19) -0.009(2) 0.0072(19)
C12 0.035(3) 0.018(2) 0.028(3) -0.0019(19) -0.011(2) 0.003(2)
C13 0.043(3) 0.022(3) 0.026(3) -0.004(2) -0.009(2) 0.004(2)
C14 0.048(3) 0.021(3) 0.031(3) -0.008(2) -0.017(2) 0.008(2)
S1 0.0727(13) 0.0412(9) 0.0264(7) -0.0094(7) -0.0198(8) 0.0040(8)
O12 0.076(5) 0.130(7) 0.051(4) -0.053(4) -0.006(3) -0.006(5)
O13 0.127(6) 0.041(3) 0.045(3) -0.019(3) -0.035(4) 0.006(3)
O14 0.068(4) 0.064(4) 0.041(3) -0.001(3) -0.023(3) 0.005(3)
C15 0.042(3) 0.019(2) 0.031(3) -0.006(2) -0.017(2) 0.005(2)
C16 0.030(3) 0.017(2) 0.030(3) -0.0056(19) -0.012(2) 0.0065(19)
C1 0.030(3) 0.020(2) 0.035(3) -0.005(2) -0.012(2) 0.005(2)
C21 0.031(3) 0.026(3) 0.025(2) -0.008(2) -0.007(2) -0.001(2)
O21 0.034(2) 0.038(2) 0.029(2) -0.0146(18) -0.0085(16) 0.0092(18)
C22 0.031(3) 0.029(3) 0.022(2) -0.009(2) -0.0081(19) -0.003(2)
C23 0.028(3) 0.034(3) 0.026(3) -0.007(2) -0.006(2) 0.000(2)
C24 0.028(3) 0.027(3) 0.027(3) -0.007(2) -0.0033(19) -0.004(2)
S2 0.0341(7) 0.0370(8) 0.0281(7) -0.0078(6) 0.0000(5) -0.0042(6)
O22 0.029(2) 0.075(4) 0.039(3) -0.016(3) -0.0042(19) -0.002(2)
O23 0.066(3) 0.036(3) 0.035(2) -0.008(2) 0.012(2) -0.005(2)
O24 0.044(3) 0.043(3) 0.031(2) -0.0053(19) 0.0044(19) -0.004(2)
C25 0.032(3) 0.024(3) 0.028(3) -0.002(2) -0.008(2) -0.006(2)
C26 0.037(3) 0.021(2) 0.027(3) -0.003(2) -0.008(2) -0.003(2)
C2 0.038(3) 0.020(2) 0.030(3) -0.001(2) -0.009(2) -0.003(2)
C31 0.024(2) 0.033(3) 0.022(2) -0.006(2) -0.0114(18) 0.006(2)
O31 0.035(2) 0.038(3) 0.050(3) -0.023(2) -0.013(2) 0.0072(19)
C32 0.026(2) 0.034(3) 0.019(2) -0.004(2) -0.0058(18) 0.008(2)
C33 0.034(3) 0.028(3) 0.018(2) -0.0016(19) -0.0032(19) 0.005(2)
C34 0.042(3) 0.025(3) 0.017(2) -0.0027(19) -0.001(2) 0.006(2)
S3 0.0519(9) 0.0277(7) 0.0280(7) -0.0042(6) 0.0076(6) 0.0060(6)
O32 0.078(4) 0.037(3) 0.040(3) 0.006(2) 0.016(3) 0.021(3)
O33 0.062(3) 0.046(3) 0.045(3) -0.023(2) 0.013(2) -0.010(2)
O34 0.052(3) 0.033(2) 0.030(2) -0.0049(18) 0.0078(19) 0.009(2)
C35 0.031(3) 0.038(3) 0.019(2) -0.003(2) -0.0029(19) 0.010(2)
C36 0.029(3) 0.031(3) 0.015(2) -0.0031(19) -0.0090(18) 0.006(2)
C3 0.029(3) 0.037(3) 0.020(2) -0.004(2) -0.0097(19) 0.000(2)
C41 0.024(2) 0.022(2) 0.029(3) -0.011(2) -0.0078(19) 0.0024(18)
O41 0.034(2) 0.0197(18) 0.034(2) -0.0058(15) -0.0156(16) -0.0007(15)
C42 0.025(2) 0.023(2) 0.028(3) -0.008(2) -0.0085(19) 0.0060(19)
C43 0.021(2) 0.032(3) 0.026(2) -0.009(2) -0.0063(18) 0.0018(19)
C44 0.027(2) 0.030(3) 0.026(2) -0.010(2) 0.0028(19) -0.001(2)
S4 0.0345(7) 0.0353(8) 0.0306(7) -0.0087(6) 0.0044(5) -0.0114(6)
O42 0.031(2) 0.056(3) 0.041(3) 0.001(2) -0.0071(19) -0.008(2)
O43 0.076(4) 0.071(4) 0.048(3) -0.034(3) 0.023(3) -0.040(3)
O44 0.037(2) 0.033(2) 0.044(3) -0.005(2) 0.0009(19) -0.0063(18)
C45 0.031(3) 0.023(3) 0.026(2) -0.003(2) 0.002(2) 0.003(2)
C46 0.024(2) 0.026(3) 0.023(2) -0.0068(19) -0.0023(18) 0.0043(19)
C4 0.028(3) 0.030(3) 0.025(2) -0.005(2) -0.0034(19) 0.004(2)
C51 0.050(4) 0.047(4) 0.018(2) 0.000(2) -0.004(2) -0.014(3)
O51 0.060(3) 0.053(3) 0.035(3) -0.008(2) 0.004(2) -0.008(3)
C52 0.041(3) 0.054(4) 0.022(3) -0.005(3) -0.004(2) -0.019(3)
C53 0.033(3) 0.055(4) 0.027(3) -0.006(3) -0.005(2) -0.016(3)
C54 0.039(3) 0.046(4) 0.032(3) -0.011(3) -0.006(2) -0.011(3)
S5 0.0404(9) 0.0442(10) 0.0633(12) -0.0136(9) -0.0102(8) -0.0121(7)
O52 0.154(9) 0.047(4) 0.116(8) -0.011(5) 0.018(7) -0.022(5)
O53 0.054(4) 0.058(4) 0.147(8) -0.033(5) 0.038(4) -0.015(3)
O54 0.051(3) 0.072(4) 0.092(5) -0.048(4) -0.005(3) -0.015(3)
C55 0.041(3) 0.047(4) 0.028(3) -0.006(3) -0.002(2) -0.015(3)
C56 0.042(3) 0.051(4) 0.019(2) -0.006(2) -0.001(2) -0.009(3)
C5 0.052(4) 0.058(4) 0.017(3) -0.003(3) 0.007(2) -0.008(3)
C61 0.036(3) 0.042(3) 0.025(3) -0.011(2) 0.004(2) -0.014(3)
O61 0.041(2) 0.048(3) 0.028(2) -0.0105(19) 0.0060(18) -0.008(2)
C62 0.036(3) 0.034(3) 0.026(3) -0.007(2) 0.000(2) -0.011(2)
C63 0.046(4) 0.038(3) 0.030(3) -0.011(3) 0.006(2) -0.014(3)
C64 0.034(3) 0.044(4) 0.037(3) -0.014(3) 0.001(2) -0.009(3)
S6 0.0367(8) 0.0557(11) 0.0436(9) -0.0210(8) 0.0070(7) -0.0088(7)
O62 0.051(3) 0.087(5) 0.039(3) -0.020(3) 0.014(2) -0.005(3)
O63 0.042(3) 0.068(4) 0.060(3) -0.037(3) -0.002(2) -0.010(3)
O64 0.035(3) 0.086(5) 0.068(4) -0.039(4) -0.004(2) -0.009(3)
C65 0.036(3) 0.049(4) 0.032(3) -0.010(3) 0.000(2) -0.011(3)
C66 0.039(3) 0.043(4) 0.026(3) -0.006(2) -0.003(2) -0.015(3)
C6 0.042(4) 0.056(4) 0.027(3) -0.006(3) -0.003(2) -0.018(3)
C71 0.046(3) 0.025(3) 0.021(2) -0.004(2) 0.002(2) -0.002(2)
O71 0.057(3) 0.059(3) 0.036(3) -0.023(2) 0.009(2) -0.010(3)
C72 0.048(4) 0.028(3) 0.027(3) 0.004(2) 0.007(2) 0.008(3)
C73 0.040(3) 0.029(3) 0.036(3) -0.002(2) 0.001(2) -0.002(2)
C74 0.044(3) 0.032(3) 0.031(3) -0.011(2) 0.001(2) -0.003(3)
S7 0.0537(10) 0.0576(12) 0.0383(9) -0.0241(8) -0.0025(7) -0.0116(9)
O72 0.088(5) 0.079(5) 0.060(4) -0.026(4) 0.002(4) -0.034(4)
O73 0.071(4) 0.096(6) 0.082(5) -0.063(5) -0.010(4) 0.003(4)
O74 0.146(8) 0.082(5) 0.048(4) -0.021(4) -0.022(4) -0.033(5)
C75 0.042(3) 0.030(3) 0.026(3) -0.005(2) -0.001(2) -0.003(2)
C76 0.039(3) 0.024(3) 0.022(2) -0.001(2) 0.003(2) -0.007(2)
C7 0.044(3) 0.033(3) 0.023(3) -0.004(2) 0.005(2) -0.011(2)
C81 0.042(3) 0.050(4) 0.022(3) -0.007(3) 0.009(2) 0.004(3)
O81 0.056(3) 0.043(3) 0.035(2) -0.007(2) 0.004(2) -0.007(2)
C82 0.038(3) 0.048(4) 0.022(3) -0.005(2) 0.007(2) 0.000(3)
C83 0.035(3) 0.046(4) 0.024(3) -0.005(2) 0.009(2) 0.002(3)
C84 0.032(3) 0.046(4) 0.029(3) -0.009(3) 0.011(2) -0.001(3)
S8 0.0282(7) 0.0478(9) 0.0356(8) -0.0022(7) 0.0027(6) -0.0028(6)
O82 0.032(2) 0.062(4) 0.044(3) 0.013(2) 0.000(2) -0.007(2)
O83 0.039(3) 0.063(4) 0.054(3) -0.022(3) 0.000(2) 0.000(2)
O84 0.034(2) 0.054(3) 0.038(3) -0.004(2) 0.0012(19) 0.004(2)
C85 0.032(3) 0.046(4) 0.030(3) -0.009(3) 0.006(2) 0.005(3)
C86 0.033(3) 0.039(3) 0.029(3) -0.009(2) 0.009(2) 0.002(2)
C8 0.042(3) 0.034(3) 0.037(3) -0.003(3) 0.010(3) 0.006(3)
N91 0.040(3) 0.028(3) 0.043(3) -0.013(2) 0.000(2) 0.005(2)
C92 0.040(3) 0.032(3) 0.036(3) -0.015(2) -0.006(2) 0.003(2)
N93 0.041(3) 0.025(2) 0.025(2) -0.0067(18) -0.0072(19) 0.0039(19)
C94 0.057(4) 0.029(3) 0.032(3) -0.009(2) -0.015(3) 0.002(3)
C95 0.057(4) 0.028(3) 0.027(3) -0.005(2) -0.008(3) 0.010(3)
C96 0.050(5) 0.067(6) 0.093(8) -0.040(6) 0.026(5) -0.009(4)
C97 0.051(4) 0.034(3) 0.032(3) 0.004(3) 0.004(3) 0.001(3)
C98 0.038(3) 0.034(3) 0.033(3) -0.008(2) 0.001(2) -0.012(2)
O91 0.033(2) 0.036(2) 0.034(2) -0.0033(18) -0.0072(17) -0.0028(18)
O92 0.066(4) 0.050(3) 0.039(3) -0.012(2) 0.018(2) -0.010(3)
N101 0.070(5) 0.046(4) 0.047(4) -0.015(3) -0.011(3) -0.005(3)
C102 0.044(4) 0.062(5) 0.050(4) -0.034(4) 0.001(3) -0.010(3)
N103 0.047(4) 0.083(5) 0.041(3) -0.021(3) 0.002(3) 0.001(3)
C104 0.074(6) 0.080(7) 0.043(4) -0.029(4) 0.001(4) 0.022(5)
C105 0.121(9) 0.044(5) 0.038(4) -0.016(3) -0.021(5) 0.010(5)
C106 0.057(6) 0.126(12) 0.126(12) -0.027(10) -0.009(7) -0.036(7)
C107 0.104(5) 0.113(5) 0.096(5) -0.032(5) -0.003(5) -0.021(5)
C108 0.115(4) 0.111(4) 0.104(4) -0.028(4) -0.010(4) -0.021(4)
O101 0.108(5) 0.109(5) 0.109(5) -0.027(4) -0.002(4) -0.010(4)
O102 0.143(5) 0.118(5) 0.107(5) -0.017(4) -0.033(4) -0.031(4)
P1 0.0191(6) 0.0228(6) 0.0215(6) 0.0027(5) -0.0027(4) 0.0004(5)
C111 0.020(2) 0.022(2) 0.025(2) 0.0013(18) -0.0029(17) 0.0011(18)
C112 0.019(2) 0.022(2) 0.024(2) 0.0015(18) -0.0023(17) 0.0012(18)
C113 0.022(2) 0.022(2) 0.025(2) 0.0011(19) -0.0031(18) 0.0017(18)
C114 0.022(2) 0.028(3) 0.024(2) -0.004(2) -0.0051(18) 0.0009(19)
C115 0.026(2) 0.030(3) 0.024(2) -0.005(2) -0.0058(19) 0.003(2)
C116 0.023(2) 0.031(3) 0.026(3) -0.002(2) -0.0046(19) 0.006(2)
O117 0.028(2) 0.040(2) 0.0249(19) -0.0026(17) -0.0061(15) 0.0073(17)
C117 0.031(3) 0.050(4) 0.027(3) -0.009(3) -0.013(2) 0.011(3)
C121 0.018(2) 0.023(2) 0.026(2) -0.0003(19) -0.0042(17) -0.0010(17)
C122 0.025(2) 0.030(3) 0.031(3) -0.003(2) -0.010(2) 0.002(2)
C123 0.029(3) 0.027(3) 0.042(3) -0.009(2) -0.014(2) 0.004(2)
C124 0.027(3) 0.024(3) 0.040(3) -0.005(2) -0.009(2) 0.002(2)
C125 0.029(3) 0.027(3) 0.027(3) -0.001(2) -0.005(2) 0.006(2)
C126 0.027(2) 0.026(3) 0.023(2) 0.0012(19) -0.0025(19) 0.002(2)
C131 0.024(2) 0.022(2) 0.027(2) -0.0002(19) -0.0049(19) 0.0016(19)
C132 0.025(3) 0.048(4) 0.035(3) -0.015(3) 0.002(2) -0.002(2)
C133 0.020(2) 0.046(4) 0.038(3) -0.010(3) 0.000(2) 0.002(2)
C134 0.023(2) 0.032(3) 0.037(3) -0.001(2) -0.004(2) -0.004(2)
C135 0.036(3) 0.044(4) 0.026(3) 0.001(2) -0.007(2) -0.010(3)
C136 0.031(3) 0.038(3) 0.022(2) 0.001(2) -0.002(2) -0.009(2)
C141 0.023(2) 0.034(3) 0.022(2) 0.003(2) -0.0015(18) 0.004(2)
C142 0.054(4) 0.033(3) 0.027(3) 0.001(2) 0.011(3) 0.004(3)
C143 0.066(5) 0.047(4) 0.035(3) -0.003(3) 0.013(3) 0.018(4)
C144 0.044(4) 0.060(5) 0.032(3) -0.001(3) 0.012(3) 0.014(3)
C145 0.027(3) 0.054(4) 0.032(3) 0.005(3) 0.007(2) 0.001(3)
C146 0.023(2) 0.034(3) 0.026(3) 0.002(2) -0.0022(19) -0.004(2)
P2 0.0193(5) 0.0215(6) 0.0200(6) -0.0014(5) -0.0005(4) -0.0008(4)
C211 0.018(2) 0.023(2) 0.021(2) -0.0013(18) -0.0006(16) -0.0002(17)
C212 0.018(2) 0.027(3) 0.024(2) 0.0006(19) 0.0045(17) 0.0013(18)
C213 0.018(2) 0.026(3) 0.029(3) -0.002(2) 0.0024(18) 0.0044(18)
C214 0.019(2) 0.026(3) 0.024(2) -0.0028(19) -0.0033(17) 0.0030(18)
C215 0.021(2) 0.038(3) 0.021(2) -0.005(2) -0.0015(18) 0.007(2)
C216 0.022(2) 0.038(3) 0.022(2) -0.006(2) -0.0025(18) 0.009(2)
O217 0.0268(19) 0.036(2) 0.0232(18) -0.0022(16) -0.0045(14) 0.0094(16)
C217 0.034(3) 0.045(4) 0.024(3) -0.006(2) -0.003(2) 0.014(3)
C221 0.023(2) 0.023(2) 0.026(2) -0.0031(19) 0.0023(18) -0.0014(18)
C222 0.026(3) 0.028(3) 0.039(3) -0.009(2) -0.006(2) 0.000(2)
C223 0.035(3) 0.033(3) 0.062(4) -0.022(3) -0.010(3) -0.003(3)
C224 0.036(3) 0.023(3) 0.069(5) -0.008(3) -0.001(3) -0.001(2)
C225 0.038(3) 0.027(3) 0.048(4) 0.003(3) -0.001(3) 0.000(2)
C226 0.031(3) 0.025(3) 0.032(3) 0.000(2) -0.002(2) 0.001(2)
C231 0.023(2) 0.022(2) 0.018(2) 0.0001(17) -0.0019(17) 0.0013(18)
C232 0.019(2) 0.037(3) 0.034(3) -0.013(2) -0.008(2) 0.005(2)
C233 0.018(2) 0.047(4) 0.043(3) -0.012(3) -0.004(2) 0.002(2)
C234 0.021(2) 0.043(3) 0.035(3) -0.003(3) -0.005(2) 0.000(2)
C235 0.029(3) 0.036(3) 0.031(3) -0.011(2) -0.004(2) -0.009(2)
C236 0.025(2) 0.034(3) 0.029(3) -0.011(2) 0.002(2) -0.006(2)
C241 0.023(2) 0.024(2) 0.020(2) -0.0027(18) -0.0006(17) -0.0022(18)
C242 0.018(2) 0.029(3) 0.023(2) -0.0029(19) -0.0028(17) -0.0035(18)
C243 0.021(2) 0.041(3) 0.021(2) -0.004(2) 0.0020(18) -0.009(2)
C244 0.027(3) 0.044(4) 0.032(3) -0.014(3) 0.008(2) -0.006(2)
C245 0.031(3) 0.032(3) 0.035(3) -0.009(2) 0.007(2) -0.001(2)
C246 0.029(3) 0.029(3) 0.028(3) -0.006(2) 0.009(2) -0.006(2)
O1 0.050(3) 0.044(3) 0.056(3) -0.011(3) 0.001(2) 0.004(2)
O2 0.086(5) 0.047(4) 0.068(4) -0.016(3) -0.013(4) 0.006(3)
O3 0.086(9) 0.048(7) 0.064(8) 0.013(6) 0.053(7) 0.019(6)
O4 0.025(4) 0.033(5) 0.053(6) -0.007(4) 0.014(4) 0.014(3)
O5 0.072(8) 0.037(6) 0.057(7) -0.015(5) -0.026(6) -0.006(5)
O6 0.026(4) 0.045(5) 0.039(5) -0.021(4) 0.004(3) -0.003(3)
O7 0.039(5) 0.064(7) 0.036(5) 0.011(5) -0.003(4) 0.006(5)
O8 0.037(4) 0.040(5) 0.020(4) 0.002(3) -0.010(3) -0.001(4)
O9 0.041(5) 0.020(4) 0.069(7) 0.014(4) -0.044(5) -0.009(3)
O111 0.034(3) 0.093(5) 0.048(3) -0.022(3) 0.003(2) -0.015(3)
O112 0.055(4) 0.086(5) 0.046(3) -0.005(3) -0.012(3) -0.011(3)
O113 0.086(5) 0.037(3) 0.057(4) -0.010(3) -0.025(3) -0.009(3)
O114 0.051(3) 0.084(5) 0.060(4) -0.038(3) -0.018(3) 0.017(3)
O115 0.043(3) 0.100(5) 0.040(3) -0.017(3) 0.006(2) -0.013(3)
O116 0.061(5) 0.101(7) 0.079(5) -0.020(6) 0.004(4) -0.023(5)
O118 0.061(5) 0.101(7) 0.079(5) -0.020(6) 0.004(4) -0.023(5)
O211 0.163(9) 0.027(3) 0.133(8) 0.001(4) -0.077(7) 0.006(4)
O212 0.055(3) 0.079(5) 0.049(3) -0.002(3) -0.012(3) 0.018(3)
O213 0.041(3) 0.065(4) 0.039(3) 0.006(2) -0.012(2) -0.022(2)
O214 0.051(3) 0.041(3) 0.030(2) -0.0096(19) 0.0058(19) -0.012(2)
O215 0.057(3) 0.059(4) 0.044(3) -0.021(3) 0.012(2) -0.018(3)
O216 0.036(3) 0.118(6) 0.049(3) -0.035(4) -0.002(2) 0.011(3)
O311 0.055(7) 0.051(7) 0.063(7) -0.031(6) -0.009(5) 0.009(5)
O312 0.128(16) 0.059(10) 0.125(17) -0.020(10) 0.016(13) 0.022(10)
O313 0.064(7) 0.055(7) 0.055(7) -0.019(6) 0.020(6) -0.002(6)
O314 0.087(11) 0.151(18) 0.103(13) -0.090(14) 0.054(10) -0.058(12)
O315 0.17(2) 0.21(3) 0.14(2) -0.08(2) -0.061(18) 0.15(2)

loop_
_atom_type_symbol
_atom_type_description
_atom_type_scat_dispersion_real
_atom_type_scat_dispersion_imag
_atom_type_scat_source
C C 0.0033 0.0016 'International Tables Vol C Tables 4.2.6.8 and 6.1.1.4'
H H 0 0 'International Tables Vol C Tables 4.2.6.8 and 6.1.1.4'
N N 0.0061 0.0033 'International Tables Vol C Tables 4.2.6.8 and 6.1.1.4'
P P 0.1023 0.0942 'International Tables Vol C Tables 4.2.6.8 and 6.1.1.4'
S S 0.1246 0.1234 'International Tables Vol C Tables 4.2.6.8 and 6.1.1.4'
Gd Gd -0.1653 3.9035 'International Tables Vol C Tables 4.2.6.8 and 6.1.1.4'
O O 0.0106 0.006 'International Tables Vol C Tables 4.2.6.8 and 6.1.1.4'

loop_
_exptl_crystal_face_index_h
_exptl_crystal_face_index_k
_exptl_crystal_face_index_l
_exptl_crystal_face_perp_dist
0 1 0 0.1495
0 -1 0 0.0716
0 -1 -2 0.1739
0 1 2 0.1811
1 -1 -1 0.1831
1 1 3 0.2228
-2 -1 -2 0.2551

loop_
_geom_angle_atom_site_label_1
_geom_angle_atom_site_label_2
_geom_angle_atom_site_label_3
_geom_angle
_geom_angle_site_symmetry_1
_geom_angle_site_symmetry_3
O92 Gd1 O116 143.1(5) . .
O92 Gd1 O63 80.9(2) . .
O116 Gd1 O63 99.1(5) . .
O92 Gd1 O111 74.8(2) . .
O116 Gd1 O111 141.6(5) . .
O63 Gd1 O111 76.8(2) . .
O92 Gd1 O114 75.4(2) . .
O116 Gd1 O114 69.0(5) . .
O63 Gd1 O114 75.6(2) . .
O111 Gd1 O114 142.0(3) . .
O92 Gd1 O113 76.7(2) . .
O116 Gd1 O113 84.8(6) . .
O63 Gd1 O113 146.5(2) . .
O111 Gd1 O113 119.8(2) . .
O114 Gd1 O113 74.9(2) . .
O92 Gd1 O112 106.8(2) . .
O116 Gd1 O112 95.6(5) . .
O63 Gd1 O112 142.5(2) . .
O111 Gd1 O112 70.4(2) . .
O114 Gd1 O112 141.8(2) . .
O113 Gd1 O112 69.0(2) . .
O92 Gd1 O115 144.6(2) . .
O116 Gd1 O115 68.3(5) . .
O63 Gd1 O115 76.6(2) . .
O111 Gd1 O115 73.7(2) . .
O114 Gd1 O115 123.5(2) . .
O113 Gd1 O115 134.0(2) . .
O112 Gd1 O115 77.1(2) . .
O92 Gd1 O118 142.2(5) . .
O63 Gd1 O118 117.6(5) . .
O111 Gd1 O118 138.9(5) . .
O114 Gd1 O118 77.9(5) . .
O113 Gd1 O118 70.8(5) . .
O112 Gd1 O118 79.1(5) . .
O115 Gd1 O118 73.1(5) . .
O91 Gd2 O212 148.1(2) . .
O91 Gd2 O216 89.5(2) . .
O212 Gd2 O216 76.9(2) . .
O91 Gd2 O213 70.66(17) . .
O212 Gd2 O213 78.7(2) . .
O216 Gd2 O213 80.7(2) . .
O91 Gd2 O214 77.28(17) . .
O212 Gd2 O214 129.3(2) . .
O216 Gd2 O214 144.12(18) . .
O213 Gd2 O214 123.9(2) . .
O91 Gd2 O211 141.8(2) . .
O212 Gd2 O211 69.3(3) . .
O216 Gd2 O211 97.1(4) . .
O213 Gd2 O211 147.5(2) . .
O214 Gd2 O211 75.6(3) . .
O91 Gd2 O34 106.16(17) . .
O212 Gd2 O34 72.5(2) . .
O216 Gd2 O34 143.43(19) . .
O213 Gd2 O34 74.09(19) . .
O214 Gd2 O34 72.39(17) . .
O211 Gd2 O34 90.5(3) . .
O91 Gd2 O215 74.51(19) . .
O212 Gd2 O215 126.4(2) . .
O216 Gd2 O215 72.8(2) . .
O213 Gd2 O215 135.93(18) . .
O214 Gd2 O215 71.58(18) . .
O211 Gd2 O215 71.8(3) . .
O34 Gd2 O215 142.79(19) . .
O102 Gd3 O315 75.2(8) 2_766 .
O102 Gd3 O314 73.8(7) 2_766 .
O315 Gd3 O314 75.0(8) . .
O102 Gd3 O54 76.5(3) 2_766 .
O315 Gd3 O54 123.5(9) . .
O314 Gd3 O54 138.7(4) . .
O102 Gd3 O313 86.9(5) 2_766 .
O315 Gd3 O313 147.9(7) . .
O314 Gd3 O313 74.4(6) . .
O54 Gd3 O313 76.0(4) . .
O102 Gd3 O311 132.1(5) 2_766 .
O315 Gd3 O311 82.8(7) . .
O314 Gd3 O311 139.8(5) . .
O54 Gd3 O311 81.5(4) . .
O313 Gd3 O311 127.9(4) . .
O102 Gd3 O312 62.8(6) 2_766 .
O315 Gd3 O312 57.5(10) . .
O314 Gd3 O312 121.2(8) . .
O54 Gd3 O312 66.1(6) . .
O313 Gd3 O312 135.5(6) . .
O311 Gd3 O312 69.4(6) . .
O102 Gd3 O102 135.2(2) 2_766 .
O315 Gd3 O102 68.5(9) . .
O314 Gd3 O102 72.2(5) . .
O54 Gd3 O102 146.5(3) . .
O313 Gd3 O102 110.6(4) . .
O311 Gd3 O102 68.6(4) . .
O312 Gd3 O102 113.8(6) . .
O102 Gd3 O101 154.1(5) 2_766 .
O315 Gd3 O101 127.3(9) . .
O314 Gd3 O101 98.1(7) . .
O54 Gd3 O101 96.3(3) . .
O313 Gd3 O101 67.2(4) . .
O311 Gd3 O101 69.5(4) . .
O312 Gd3 O101 137.1(6) . .
O102 Gd3 O101 60.0(4) . .
O11 C11 C12 120.0(5) . .
O11 C11 C16 118.4(5) . .
C12 C11 C16 121.6(5) . .
C13 C12 C11 118.2(5) . .
C13 C12 C2 120.4(6) . .
C11 C12 C2 121.4(5) . .
C12 C13 C14 121.0(6) . .
C12 C13 H13 119.5 . .
C14 C13 H13 119.5 . .
C15 C14 C13 120.0(6) . .
C15 C14 S1 118.7(5) . .
C13 C14 S1 121.2(5) . .
O12 S1 O13 113.5(5) . .
O12 S1 O14 113.0(5) . .
O13 S1 O14 108.8(4) . .
O12 S1 C14 107.2(4) . .
O13 S1 C14 108.2(3) . .
O14 S1 C14 105.7(3) . .
C14 C15 C16 121.3(6) . .
C14 C15 H15 119.4 . .
C16 C15 H15 119.4 . .
C15 C16 C11 117.9(6) . .
C15 C16 C1 120.8(5) . .
C11 C16 C1 121.2(5) . .
C16 C1 C42 114.7(4) . .
C16 C1 H1A 108.6 . .
C42 C1 H1A 108.6 . .
C16 C1 H1B 108.6 . .
C42 C1 H1B 108.6 . .
H1A C1 H1B 107.6 . .
O21 C21 C22 118.5(5) . .
O21 C21 C26 120.1(5) . .
C22 C21 C26 121.3(5) . .
C23 C22 C21 118.5(5) . .
C23 C22 C3 121.2(5) . .
C21 C22 C3 120.3(5) . .
C22 C23 C24 120.4(5) . .
C22 C23 H23 119.8 . .
C24 C23 H23 119.8 . .
C25 C24 C23 121.0(6) . .
C25 C24 S2 121.4(5) . .
C23 C24 S2 117.5(4) . .
O22 S2 O24 113.4(3) . .
O22 S2 O23 113.7(4) . .
O24 S2 O23 110.8(3) . .
O22 S2 C24 107.2(3) . .
O24 S2 C24 106.3(3) . .
O23 S2 C24 104.8(3) . .
C26 C25 C24 120.7(5) . .
C26 C25 H25 119.7 . .
C24 C25 H25 119.7 . .
C25 C26 C21 118.0(5) . .
C25 C26 C2 120.9(5) . .
C21 C26 C2 121.0(6) . .
C26 C2 C12 113.9(5) . .
C26 C2 H2A 108.8 . .
C12 C2 H2A 108.8 . .
C26 C2 H2B 108.8 . .
C12 C2 H2B 108.8 . .
H2A C2 H2B 107.7 . .
O31 C31 C32 120.5(5) . .
O31 C31 C36 117.6(5) . .
C32 C31 C36 121.8(5) . .
C33 C32 C31 118.8(5) . .
C33 C32 C4 118.4(5) . .
C31 C32 C4 122.8(5) . .
C32 C33 C34 120.0(6) . .
C32 C33 H33 120 . .
C34 C33 H33 120 . .
C35 C34 C33 121.0(5) . .
C35 C34 S3 122.2(5) . .
C33 C34 S3 116.8(5) . .
O32 S3 O34 112.3(3) . .
O32 S3 O33 112.7(4) . .
O34 S3 O33 111.6(3) . .
O32 S3 C34 106.7(3) . .
O34 S3 C34 106.2(3) . .
O33 S3 C34 106.8(3) . .
S3 O34 Gd2 147.6(3) . .
C34 C35 C36 120.4(5) . .
C34 C35 H35 119.8 . .
C36 C35 H35 119.8 . .
C35 C36 C31 117.9(6) . .
C35 C36 C3 120.6(5) . .
C31 C36 C3 121.4(5) . .
C36 C3 C22 112.2(4) . .
C36 C3 H3A 109.2 . .
C22 C3 H3A 109.2 . .
C36 C3 H3B 109.2 . .
C22 C3 H3B 109.2 . .
H3A C3 H3B 107.9 . .
O41 C41 C42 122.8(5) . .
O41 C41 C46 115.6(5) . .
C42 C41 C46 121.6(5) . .
C41 C42 C43 117.7(5) . .
C41 C42 C1 121.4(5) . .
C43 C42 C1 120.8(5) . .
C44 C43 C42 121.1(5) . .
C44 C43 H43 119.4 . .
C42 C43 H43 119.4 . .
C45 C44 C43 120.6(5) . .
C45 C44 S4 119.5(5) . .
C43 C44 S4 119.9(4) . .
O44 S4 O43 112.1(4) . .
O44 S4 O42 112.7(3) . .
O43 S4 O42 112.8(4) . .
O44 S4 C44 106.9(3) . .
O43 S4 C44 106.1(3) . .
O42 S4 C44 105.7(3) . .
C44 C45 C46 119.4(5) . .
C44 C45 H45 120.3 . .
C46 C45 H45 120.3 . .
C45 C46 C41 119.5(5) . .
C45 C46 C4 121.3(5) . .
C41 C46 C4 119.2(5) . .
C46 C4 C32 110.8(4) . .
C46 C4 H4A 109.5 . .
C32 C4 H4A 109.5 . .
C46 C4 H4B 109.5 . .
C32 C4 H4B 109.5 . .
H4A C4 H4B 108.1 . .
O51 C51 C52 120.0(6) . .
O51 C51 C56 119.0(7) . .
C52 C51 C56 121.0(7) . .
C53 C52 C51 118.8(6) . .
C53 C52 C6 119.6(7) . .
C51 C52 C6 121.5(7) . .
C52 C53 C54 120.5(7) . .
C52 C53 H53 119.7 . .
C54 C53 H53 119.7 . .
C55 C54 C53 121.6(7) . .
C55 C54 S5 120.4(5) . .
C53 C54 S5 118.0(6) . .
O52 S5 O54 105.6(6) . .
O52 S5 O53 112.8(6) . .
O54 S5 O53 117.0(5) . .
O52 S5 C54 106.8(5) . .
O54 S5 C54 106.6(4) . .
O53 S5 C54 107.5(4) . .
S5 O54 Gd3 140.8(5) . .
C54 C55 C56 120.0(6) . .
C54 C55 H55 120 . .
C56 C55 H55 120 . .
C55 C56 C51 118.2(7) . .
C55 C56 C5 120.6(6) . .
C51 C56 C5 121.2(7) . .
C56 C5 C82 112.1(5) . .
C56 C5 H5A 109.2 . .
C82 C5 H5A 109.2 . .
C56 C5 H5B 109.2 . .
C82 C5 H5B 109.2 . .
H5A C5 H5B 107.9 . .
O61 C61 C62 121.2(6) . .
O61 C61 C66 117.5(5) . .
C62 C61 C66 121.3(6) . .
C63 C62 C61 118.5(6) . .
C63 C62 C7 120.7(6) . .
C61 C62 C7 120.8(6) . .
C62 C63 C64 120.9(6) . .
C62 C63 H63 119.5 . .
C64 C63 H63 119.5 . .
C63 C64 C65 120.1(6) . .
C63 C64 S6 120.5(5) . .
C65 C64 S6 119.4(6) . .
O62 S6 O63 111.2(4) . .
O62 S6 O64 113.0(4) . .
O63 S6 O64 112.8(4) . .
O62 S6 C64 106.8(4) . .
O63 S6 C64 104.5(3) . .
O64 S6 C64 108.0(3) . .
S6 O63 Gd1 145.8(4) . .
C66 C65 C64 119.9(7) . .
C66 C65 H65 120.1 . .
C64 C65 H65 120.1 . .
C65 C66 C61 119.3(6) . .
C65 C66 C6 121.2(7) . .
C61 C66 C6 119.5(6) . .
C66 C6 C52 110.4(5) . .
C66 C6 H6A 109.6 . .
C52 C6 H6A 109.6 . .
C66 C6 H6B 109.6 . .
C52 C6 H6B 109.6 . .
H6A C6 H6B 108.1 . .
O71 C71 C72 121.0(6) . .
O71 C71 C76 118.5(6) . .
C72 C71 C76 120.4(6) . .
C71 C72 C73 119.5(6) . .
C71 C72 C8 121.6(6) . .
C73 C72 C8 118.9(7) . .
C74 C73 C72 119.6(6) . .
C74 C73 H73 120.2 . .
C72 C73 H73 120.2 . .
C73 C74 C75 120.7(6) . .
C73 C74 S7 120.6(5) . .
C75 C74 S7 118.7(5) . .
O74 S7 O72 114.1(5) . .
O74 S7 O73 110.9(6) . .
O72 S7 O73 109.7(5) . .
O74 S7 C74 107.3(4) . .
O72 S7 C74 108.1(4) . .
O73 S7 C74 106.4(4) . .
C76 C75 C74 120.8(6) . .
C76 C75 H75 119.6 . .
C74 C75 H75 119.6 . .
C75 C76 C71 119.0(6) . .
C75 C76 C7 119.9(5) . .
C71 C76 C7 121.0(5) . .
C62 C7 C76 117.3(5) . .
C62 C7 H7A 108 . .
C76 C7 H7A 108 . .
C62 C7 H7B 108 . .
C76 C7 H7B 108 . .
H7A C7 H7B 107.2 . .
O81 C81 C86 121.4(6) . .
O81 C81 C82 119.0(6) . .
C86 C81 C82 119.5(7) . .
C83 C82 C81 119.4(6) . .
C83 C82 C5 120.5(6) . .
C81 C82 C5 120.1(6) . .
C82 C83 C84 121.1(6) . .
C82 C83 H83 119.5 . .
C84 C83 H83 119.5 . .
C83 C84 C85 119.7(6) . .
C83 C84 S8 121.1(5) . .
C85 C84 S8 119.2(5) . .
O82 S8 O84 113.6(3) . .
O82 S8 O83 112.7(4) . .
O84 S8 O83 111.4(3) . .
O82 S8 C84 106.3(3) . .
O84 S8 C84 106.6(3) . .
O83 S8 C84 105.7(3) . .
C86 C85 C84 120.6(6) . .
C86 C85 H85 119.7 . .
C84 C85 H85 119.7 . .
C85 C86 C81 119.7(6) . .
C85 C86 C8 119.1(6) . .
C81 C86 C8 121.3(6) . .
C72 C8 C86 112.7(5) . .
C72 C8 H8A 109 . .
C86 C8 H8A 109 . .
C72 C8 H8B 109 . .
C86 C8 H8B 109 . .
H8A C8 H8B 107.8 . .
C92 N91 C95 108.5(6) . .
C92 N91 C96 125.1(7) . .
C95 N91 C96 126.3(7) . .
N91 C92 N93 108.9(6) . .
N91 C92 H92 125.6 . .
N93 C92 H92 125.6 . .
C92 N93 C94 108.1(6) . .
C92 N93 C97 125.2(6) . .
C94 N93 C97 126.6(6) . .
C95 C94 N93 107.2(6) . .
C95 C94 H94 126.4 . .
N93 C94 H94 126.4 . .
C94 C95 N91 107.3(6) . .
C94 C95 H95 126.3 . .
N91 C95 H95 126.3 . .
N91 C96 H96A 109.5 . .
N91 C96 H96B 109.5 . .
H96A C96 H96B 109.5 . .
N91 C96 H96C 109.5 . .
H96A C96 H96C 109.5 . .
H96B C96 H96C 109.5 . .
N93 C97 C98 113.6(5) . .
N93 C97 H97A 108.8 . .
C98 C97 H97A 108.8 . .
N93 C97 H97B 108.8 . .
C98 C97 H97B 108.8 . .
H97A C97 H97B 107.7 . .
O92 C98 O91 126.8(7) . .
O92 C98 C97 116.0(6) . .
O91 C98 C97 117.2(6) . .
C98 O91 Gd2 159.6(5) . .
C98 O92 Gd1 160.1(5) . .
C102 N101 C105 109.6(8) . .
C102 N101 C106 123.3(9) . .
C105 N101 C106 126.9(10) . .
N101 C102 N103 106.9(7) . .
N101 C102 H102 126.6 . .
N103 C102 H102 126.6 . .
C102 N103 C104 109.8(8) . .
C102 N103 C107 122.9(9) . .
C104 N103 C107 126.4(10) . .
C105 C104 N103 106.4(8) . .
C105 C104 H104 126.8 . .
N103 C104 H104 126.8 . .
C104 C105 N101 107.2(8) . .
C104 C105 H105 126.4 . .
N101 C105 H105 126.4 . .
N101 C106 H10A 109.5 . .
N101 C106 H10B 109.5 . .
H10A C106 H10B 109.5 . .
N101 C106 H10C 109.5 . .
H10A C106 H10C 109.5 . .
H10B C106 H10C 109.5 . .
N103 C107 C108 106.0(12) . .
N103 C107 H10D 110.5 . .
C108 C107 H10D 110.5 . .
N103 C107 H10E 110.5 . .
C108 C107 H10E 110.5 . .
H10D C107 H10E 108.7 . .
O101 C108 O102 124.3(15) . .
O101 C108 C107 115.1(14) . .
O102 C108 C107 118.0(13) . .
O101 C108 Gd3 65.6(9) . .
O102 C108 Gd3 63.9(7) . .
C107 C108 Gd3 173.1(12) . .
C108 O101 Gd3 86.8(10) . .
C108 O102 Gd3 116.4(10) . 2_766
C108 O102 Gd3 82.3(8) . .
Gd3 O102 Gd3 44.8(2) 2_766 .
C111 P1 C121 108.8(3) . .
C111 P1 C141 110.7(2) . .
C121 P1 C141 110.2(3) . .
C111 P1 C131 110.4(3) . .
C121 P1 C131 110.2(2) . .
C141 P1 C131 106.5(3) . .
C116 C111 C112 119.2(5) . .
C116 C111 P1 120.1(4) . .
C112 C111 P1 120.6(4) . .
C113 C112 C111 119.9(5) . .
C113 C112 H112 120.1 . .
C111 C112 H112 120.1 . .
C112 C113 C114 120.8(5) . .
C112 C113 H113 119.6 . .
C114 C113 H113 119.6 . .
O117 C114 C113 117.1(5) . .
O117 C114 C115 123.0(5) . .
C113 C114 C115 119.8(5) . .
C116 C115 C114 119.7(5) . .
C116 C115 H115 120.2 . .
C114 C115 H115 120.2 . .
C115 C116 C111 120.4(5) . .
C115 C116 H116 119.8 . .
C111 C116 H116 119.8 . .
C114 O117 C117 117.4(4) . .
O117 C117 H11A 109.5 . .
O117 C117 H11B 109.5 . .
H11A C117 H11B 109.5 . .
O117 C117 H11C 109.5 . .
H11A C117 H11C 109.5 . .
H11B C117 H11C 109.5 . .
C122 C121 C126 120.0(5) . .
C122 C121 P1 121.9(4) . .
C126 C121 P1 118.2(4) . .
C121 C122 C123 119.9(5) . .
C121 C122 H122 120 . .
C123 C122 H122 120 . .
C124 C123 C122 120.4(6) . .
C124 C123 H123 119.8 . .
C122 C123 H123 119.8 . .
C123 C124 C125 120.1(5) . .
C123 C124 H124 120 . .
C125 C124 H124 120 . .
C124 C125 C126 119.7(5) . .
C124 C125 H125 120.2 . .
C126 C125 H125 120.2 . .
C125 C126 C121 119.9(5) . .
C125 C126 H126 120 . .
C121 C126 H126 120 . .
C136 C131 C132 118.2(5) . .
C136 C131 P1 120.3(4) . .
C132 C131 P1 121.5(4) . .
C133 C132 C131 120.4(6) . .
C133 C132 H132 119.8 . .
C131 C132 H132 119.8 . .
C132 C133 C134 120.2(6) . .
C132 C133 H133 119.9 . .
C134 C133 H133 119.9 . .
C135 C134 C133 120.2(6) . .
C135 C134 H134 119.9 . .
C133 C134 H134 119.9 . .
C134 C135 C136 119.7(6) . .
C134 C135 H135 120.2 . .
C136 C135 H135 120.2 . .
C131 C136 C135 121.3(6) . .
C131 C136 H136 119.3 . .
C135 C136 H136 119.3 . .
C142 C141 C146 120.4(6) . .
C142 C141 P1 118.1(4) . .
C146 C141 P1 121.4(5) . .
C141 C142 C143 120.2(6) . .
C141 C142 H142 119.9 . .
C143 C142 H142 119.9 . .
C144 C143 C142 119.7(8) . .
C144 C143 H143 120.2 . .
C142 C143 H143 120.2 . .
C143 C144 C145 120.1(7) . .
C143 C144 H144 119.9 . .
C145 C144 H144 119.9 . .
C146 C145 C144 120.0(6) . .
C146 C145 H145 120 . .
C144 C145 H145 120 . .
C145 C146 C141 119.5(6) . .
C145 C146 H146 120.2 . .
C141 C146 H146 120.2 . .
C211 P2 C241 108.5(2) . .
C211 P2 C221 110.8(3) . .
C241 P2 C221 111.3(2) . .
C211 P2 C231 110.7(2) . .
C241 P2 C231 109.1(2) . .
C221 P2 C231 106.4(2) . .
C216 C211 C212 118.7(5) . .
C216 C211 P2 120.8(4) . .
C212 C211 P2 120.5(4) . .
C213 C212 C211 120.6(5) . .
C213 C212 H212 119.7 . .
C211 C212 H212 119.7 . .
C212 C213 C214 119.6(5) . .
C212 C213 H213 120.2 . .
C214 C213 H213 120.2 . .
O217 C214 C215 124.3(5) . .
O217 C214 C213 115.0(4) . .
C215 C214 C213 120.7(5) . .
C216 C215 C214 119.3(5) . .
C216 C215 H215 120.4 . .
C214 C215 H215 120.4 . .
C215 C216 C211 121.2(5) . .
C215 C216 H216 119.4 . .
C211 C216 H216 119.4 . .
C214 O217 C217 116.5(4) . .
O217 C217 H21A 109.5 . .
O217 C217 H21B 109.5 . .
H21A C217 H21B 109.5 . .
O217 C217 H21C 109.5 . .
H21A C217 H21C 109.5 . .
H21B C217 H21C 109.5 . .
C222 C221 C226 119.8(5) . .
C222 C221 P2 122.5(4) . .
C226 C221 P2 117.7(4) . .
C221 C222 C223 119.5(6) . .
C221 C222 H222 120.2 . .
C223 C222 H222 120.2 . .
C224 C223 C222 119.5(6) . .
C224 C223 H223 120.2 . .
C222 C223 H223 120.2 . .
C225 C224 C223 121.1(6) . .
C225 C224 H224 119.4 . .
C223 C224 H224 119.4 . .
C224 C225 C226 120.7(6) . .
C224 C225 H225 119.7 . .
C226 C225 H225 119.7 . .
C225 C226 C221 119.3(6) . .
C225 C226 H226 120.3 . .
C221 C226 H226 120.3 . .
C236 C231 C232 120.1(5) . .
C236 C231 P2 122.2(4) . .
C232 C231 P2 117.7(4) . .
C231 C232 C233 119.3(6) . .
C231 C232 H232 120.3 . .
C233 C232 H232 120.3 . .
C234 C233 C232 120.5(6) . .
C234 C233 H233 119.7 . .
C232 C233 H233 119.7 . .
C233 C234 C235 119.7(6) . .
C233 C234 H234 120.1 . .
C235 C234 H234 120.1 . .
C234 C235 C236 120.4(6) . .
C234 C235 H235 119.8 . .
C236 C235 H235 119.8 . .
C231 C236 C235 119.8(5) . .
C231 C236 H236 120.1 . .
C235 C236 H236 120.1 . .
C246 C241 C242 120.4(5) . .
C246 C241 P2 119.0(4) . .
C242 C241 P2 120.6(4) . .
C243 C242 C241 119.0(5) . .
C243 C242 H242 120.5 . .
C241 C242 H242 120.5 . .
C242 C243 C244 120.6(5) . .
C242 C243 H243 119.7 . .
C244 C243 H243 119.7 . .
C243 C244 C245 120.2(5) . .
C243 C244 H244 119.9 . .
C245 C244 H244 119.9 . .
C246 C245 C244 119.3(6) . .
C246 C245 H245 120.3 . .
C244 C245 H245 120.3 . .
C241 C246 C245 120.4(5) . .
C241 C246 H246 119.8 . .
C245 C246 H246 119.8 . .
O118 O116 Gd1 92(2) . .
O116 O118 Gd1 70(2) . .

loop_
_geom_bond_atom_site_label_1
_geom_bond_atom_site_label_2
_geom_bond_distance
_geom_bond_site_symmetry_2
Gd1 O92 2.312(5) .
Gd1 O116 2.339(17) .
Gd1 O63 2.365(7) .
Gd1 O111 2.389(6) .
Gd1 O114 2.393(6) .
Gd1 O113 2.416(6) .
Gd1 O112 2.417(7) .
Gd1 O115 2.483(6) .
Gd1 O118 2.491(18) .
Gd2 O91 2.292(5) .
Gd2 O212 2.361(6) .
Gd2 O216 2.380(6) .
Gd2 O213 2.396(6) .
Gd2 O214 2.404(5) .
Gd2 O211 2.411(7) .
Gd2 O34 2.420(5) .
Gd2 O215 2.475(6) .
Gd3 O102 2.275(12) 2_766
Gd3 O315 2.38(3) .
Gd3 O314 2.377(16) .
Gd3 O54 2.384(6) .
Gd3 O313 2.398(12) .
Gd3 O311 2.411(12) .
Gd3 O312 2.575(17) .
Gd3 O102 2.588(12) .
Gd3 O101 2.604(12) .
O11 C11 1.353(7) .
C11 C12 1.408(9) .
C11 C16 1.413(8) .
C12 C13 1.390(8) .
C12 C2 1.534(8) .
C13 C14 1.394(9) .
C13 H13 0.95 .
C14 C15 1.385(10) .
C14 S1 1.760(6) .
S1 O12 1.425(8) .
S1 O13 1.429(7) .
S1 O14 1.483(6) .
C15 C16 1.392(8) .
C15 H15 0.95 .
C16 C1 1.508(9) .
C1 C42 1.518(8) .
C1 H1A 0.99 .
C1 H1B 0.99 .
C21 O21 1.356(7) .
C21 C22 1.414(8) .
C21 C26 1.418(8) .
C22 C23 1.385(8) .
C22 C3 1.525(8) .
C23 C24 1.390(8) .
C23 H23 0.95 .
C24 C25 1.388(8) .
C24 S2 1.781(6) .
S2 O22 1.445(5) .
S2 O24 1.463(5) .
S2 O23 1.475(6) .
C25 C26 1.388(9) .
C25 H25 0.95 .
C26 C2 1.517(8) .
C2 H2A 0.99 .
C2 H2B 0.99 .
C31 O31 1.377(7) .
C31 C32 1.392(9) .
C31 C36 1.409(8) .
C32 C33 1.385(8) .
C32 C4 1.536(8) .
C33 C34 1.395(8) .
C33 H33 0.95 .
C34 C35 1.377(9) .
C34 S3 1.765(6) .
S3 O32 1.450(5) .
S3 O34 1.466(5) .
S3 O33 1.470(6) .
C35 C36 1.395(8) .
C35 H35 0.95 .
C36 C3 1.516(8) .
C3 H3A 0.99 .
C3 H3B 0.99 .
C41 O41 1.353(6) .
C41 C42 1.398(7) .
C41 C46 1.407(8) .
C42 C43 1.401(8) .
C43 C44 1.395(8) .
C43 H43 0.95 .
C44 C45 1.391(8) .
C44 S4 1.775(6) .
S4 O44 1.449(5) .
S4 O43 1.457(6) .
S4 O42 1.460(5) .
C45 C46 1.398(8) .
C45 H45 0.95 .
C46 C4 1.517(7) .
C4 H4A 0.99 .
C4 H4B 0.99 .
C51 O51 1.355(10) .
C51 C52 1.408(11) .
C51 C56 1.421(10) .
C52 C53 1.370(11) .
C52 C6 1.523(9) .
C53 C54 1.388(9) .
C53 H53 0.95 .
C54 C55 1.377(10) .
C54 S5 1.744(8) .
S5 O52 1.419(10) .
S5 O54 1.422(6) .
S5 O53 1.437(7) .
C55 C56 1.394(11) .
C55 H55 0.95 .
C56 C5 1.500(10) .
C5 C82 1.527(10) .
C5 H5A 0.99 .
C5 H5B 0.99 .
C61 O61 1.353(8) .
C61 C62 1.399(8) .
C61 C66 1.405(10) .
C62 C63 1.381(9) .
C62 C7 1.504(9) .
C63 C64 1.396(10) .
C63 H63 0.95 .
C64 C65 1.400(10) .
C64 S6 1.747(7) .
S6 O62 1.452(7) .
S6 O63 1.453(6) .
S6 O64 1.464(6) .
C65 C66 1.381(10) .
C65 H65 0.95 .
C66 C6 1.513(9) .
C6 H6A 0.99 .
C6 H6B 0.99 .
C71 O71 1.345(8) .
C71 C72 1.397(10) .
C71 C76 1.408(8) .
C72 C73 1.408(10) .
C72 C8 1.521(9) .
C73 C74 1.384(9) .
C73 H73 0.95 .
C74 C75 1.388(9) .
C74 S7 1.765(7) .
S7 O74 1.428(8) .
S7 O72 1.454(8) .
S7 O73 1.459(8) .
C75 C76 1.387(8) .
C75 H75 0.95 .
C76 C7 1.521(9) .
C7 H7A 0.99 .
C7 H7B 0.99 .
C81 O81 1.327(9) .
C81 C86 1.415(10) .
C81 C82 1.417(9) .
C82 C83 1.370(10) .
C83 C84 1.380(10) .
C83 H83 0.95 .
C84 C85 1.411(9) .
C84 S8 1.766(7) .
S8 O82 1.441(5) .
S8 O84 1.470(5) .
S8 O83 1.477(6) .
C85 C86 1.358(10) .
C85 H85 0.95 .
C86 C8 1.530(9) .
C8 H8A 0.99 .
C8 H8B 0.99 .
N91 C92 1.322(9) .
N91 C95 1.373(9) .
N91 C96 1.472(11) .
C92 N93 1.329(9) .
C92 H92 0.95 .
N93 C94 1.377(8) .
N93 C97 1.440(9) .
C94 C95 1.340(11) .
C94 H94 0.95 .
C95 H95 0.95 .
C96 H96A 0.98 .
C96 H96B 0.98 .
C96 H96C 0.98 .
C97 C98 1.519(10) .
C97 H97A 0.99 .
C97 H97B 0.99 .
C98 O92 1.235(8) .
C98 O91 1.251(8) .
N101 C102 1.313(10) .
N101 C105 1.370(13) .
N101 C106 1.460(14) .
C102 N103 1.324(10) .
C102 H102 0.95 .
N103 C104 1.369(11) .
N103 C107 1.519(16) .
C104 C105 1.325(16) .
C104 H104 0.95 .
C105 H105 0.95 .
C106 H10A 0.98 .
C106 H10B 0.98 .
C106 H10C 0.98 .
C107 C108 1.66(2) .
C107 H10D 0.99 .
C107 H10E 0.99 .
C108 O101 1.329(19) .
C108 O102 1.60(2) .
O102 Gd3 2.275(12) 2_766
P1 C111 1.789(5) .
P1 C121 1.790(6) .
P1 C141 1.790(6) .
P1 C131 1.800(6) .
C111 C116 1.407(8) .
C111 C112 1.409(7) .
C112 C113 1.383(7) .
C112 H112 0.95 .
C113 C114 1.385(8) .
C113 H113 0.95 .
C114 O117 1.346(6) .
C114 C115 1.408(7) .
C115 C116 1.387(7) .
C115 H115 0.95 .
C116 H116 0.95 .
O117 C117 1.435(8) .
C117 H11A 0.98 .
C117 H11B 0.98 .
C117 H11C 0.98 .
C121 C122 1.391(8) .
C121 C126 1.404(7) .
C122 C123 1.395(8) .
C122 H122 0.95 .
C123 C124 1.391(8) .
C123 H123 0.95 .
C124 C125 1.399(9) .
C124 H124 0.95 .
C125 C126 1.399(8) .
C125 H125 0.95 .
C126 H126 0.95 .
C131 C136 1.382(8) .
C131 C132 1.418(8) .
C132 C133 1.383(9) .
C132 H132 0.95 .
C133 C134 1.386(9) .
C133 H133 0.95 .
C134 C135 1.385(9) .
C134 H134 0.95 .
C135 C136 1.393(9) .
C135 H135 0.95 .
C136 H136 0.95 .
C141 C142 1.392(9) .
C141 C146 1.396(8) .
C142 C143 1.404(9) .
C142 H142 0.95 .
C143 C144 1.379(11) .
C143 H143 0.95 .
C144 C145 1.416(12) .
C144 H144 0.95 .
C145 C146 1.390(9) .
C145 H145 0.95 .
C146 H146 0.95 .
P2 C211 1.790(5) .
P2 C241 1.794(5) .
P2 C221 1.795(6) .
P2 C231 1.800(5) .
C211 C216 1.396(7) .
C211 C212 1.409(7) .
C212 C213 1.381(7) .
C212 H212 0.95 .
C213 C214 1.399(7) .
C213 H213 0.95 .
C214 O217 1.346(6) .
C214 C215 1.389(7) .
C215 C216 1.387(7) .
C215 H215 0.95 .
C216 H216 0.95 .
O217 C217 1.435(7) .
C217 H21A 0.98 .
C217 H21B 0.98 .
C217 H21C 0.98 .
C221 C222 1.387(8) .
C221 C226 1.405(8) .
C222 C223 1.408(9) .
C222 H222 0.95 .
C223 C224 1.377(11) .
C223 H223 0.95 .
C224 C225 1.360(11) .
C224 H224 0.95 .
C225 C226 1.388(9) .
C225 H225 0.95 .
C226 H226 0.95 .
C231 C236 1.386(8) .
C231 C232 1.401(8) .
C232 C233 1.407(8) .
C232 H232 0.95 .
C233 C234 1.383(10) .
C233 H233 0.95 .
C234 C235 1.390(9) .
C234 H234 0.95 .
C235 C236 1.404(8) .
C235 H235 0.95 .
C236 H236 0.95 .
C241 C246 1.392(8) .
C241 C242 1.402(7) .
C242 C243 1.390(8) .
C242 H242 0.95 .
C243 C244 1.394(9) .
C243 H243 0.95 .
C244 C245 1.395(9) .
C244 H244 0.95 .
C245 C246 1.393(8) .
C245 H245 0.95 .
C246 H246 0.95 .

loop_
_platon_squeeze_void_nr
_platon_squeeze_void_average_x
_platon_squeeze_void_average_y
_platon_squeeze_void_average_z
_platon_squeeze_void_volume
_platon_squeeze_void_count_electrons
_platon_squeeze_void_content
1 0.000 0.000 0.000 99 18 ' '
